data_7053370
loop_
_publ_author_name
'Adarsh, N. N.'
'Tocher, Derek A.'
'Ribas, Joan'
'Dastidar, Parthasarathi'

_publ_section_title
;
 Metalla-macro-tricyclic cryptands: anion encapsulation and selective
 separation of sulfate via in situ crystallization
;
_journal_issue 11
_journal_name_full 'New Journal of Chemistry'
_journal_page_first 2458
_journal_paper_doi 10.1039/b9nj00556k
_journal_volume 34
_journal_year 2010
_chemical_formula_sum 'C18 H28 Cu N4 O13 S'
_chemical_formula_weight 604.04
_chemical_name_systematic
;
?
;
_space_group_IT_number 14
_symmetry_cell_setting monoclinic
_symmetry_space_group_name_Hall '-P 2ybc'
_symmetry_space_group_name_H-M 'P 1 21/c 1'
_atom_sites_solution_hydrogens geom
_atom_sites_solution_primary direct
_atom_sites_solution_secondary difmap
_audit_creation_method SHELXL-97
_cell_angle_alpha 90.00
_cell_angle_beta 96.2260(10)
_cell_angle_gamma 90.00
_cell_formula_units_Z 4
_cell_length_a 7.1978(4)
_cell_length_b 16.6218(10)
_cell_length_c 20.5689(12)
_cell_measurement_temperature 100(2)
_cell_volume 2446.4(2)
_computing_cell_refinement 'BRUKER AXS SMART 3'
_computing_data_collection 'BRUKER AXS SMART 3'
_computing_data_reduction 'BRUKER AXS SAINT'
_computing_molecular_graphics 'MERCURY 2.2'
_computing_publication_material SHELXTL-97
_computing_structure_refinement 'SHELXL-97 (Sheldrick, 1997)'
_computing_structure_solution 'SHELXS-97 (Sheldrick, 1990)'
_diffrn_ambient_temperature 100(2)
_diffrn_detector_area_resol_mean 3
_diffrn_measured_fraction_theta_full 1.000
_diffrn_measured_fraction_theta_max 1.000
_diffrn_measurement_device_type 'BRUKER CCD AREA DETECTOR'
_diffrn_measurement_method 'PHI-OMEGA SCAN'
_diffrn_radiation_monochromator graphite
_diffrn_radiation_source 'fine-focus sealed tube'
_diffrn_radiation_type MoK\a
_diffrn_radiation_wavelength 0.71073
_diffrn_reflns_av_R_equivalents 0.0364
_diffrn_reflns_av_sigmaI/netI 0.0259
_diffrn_reflns_limit_h_max 8
_diffrn_reflns_limit_h_min -8
_diffrn_reflns_limit_k_max 19
_diffrn_reflns_limit_k_min -19
_diffrn_reflns_limit_l_max 24
_diffrn_reflns_limit_l_min -24
_diffrn_reflns_number 23124
_diffrn_reflns_theta_full 25.00
_diffrn_reflns_theta_max 25.00
_diffrn_reflns_theta_min 1.58
_exptl_absorpt_coefficient_mu 1.053
_exptl_absorpt_correction_T_max 0.9205
_exptl_absorpt_correction_T_min 0.7863
_exptl_absorpt_correction_type multi-scan
_exptl_absorpt_process_details SADABS
_exptl_crystal_colour 'PALE BLUE'
_exptl_crystal_density_diffrn 1.640
_exptl_crystal_density_method 'not measured'
_exptl_crystal_description BLOCK
_exptl_crystal_F_000 1252
_exptl_crystal_size_max 0.24
_exptl_crystal_size_mid 0.18
_exptl_crystal_size_min 0.08
_refine_diff_density_max 0.409
_refine_diff_density_min -0.296
_refine_diff_density_rms 0.058
_refine_ls_extinction_method none
_refine_ls_goodness_of_fit_ref 1.056
_refine_ls_hydrogen_treatment mixed
_refine_ls_matrix_type full
_refine_ls_number_parameters 390
_refine_ls_number_reflns 4317
_refine_ls_number_restraints 0
_refine_ls_restrained_S_all 1.056
_refine_ls_R_factor_all 0.0345
_refine_ls_R_factor_gt 0.0273
_refine_ls_shift/su_max 0.003
_refine_ls_shift/su_mean 0.000
_refine_ls_structure_factor_coef Fsqd
_refine_ls_weighting_details 'calc w=1/[\s^2^(Fo^2^)+(0.0435P)^2^+0.8530P] where P=(Fo^2^+2Fc^2^)/3'
_refine_ls_weighting_scheme calc
_refine_ls_wR_factor_gt 0.0738
_refine_ls_wR_factor_ref 0.0779
_reflns_number_gt 3653
_reflns_number_total 4317
_reflns_threshold_expression >2sigma(I)
_cod_data_source_file b9nj00556k.txt
_cod_data_source_block 1b
_cod_depositor_comments
;
The following automatic conversions were performed:

'_symmetry_cell_setting' value 'MONOCLINIC' changed to 'monoclinic'
according to /home/saulius/struct/CIF-dictionaries/cif_core.dic
dictionary named 'cif_core.dic' version 2.4.2 from
2011-04-26.

'_exptl_absorpt_correction_type' value 'MULTI-SCAN'
changed to 'multi-scan' according to
/home/saulius/struct/CIF-dictionaries/cif_core.dic dictionary named
'cif_core.dic' version 2.4.2 from 2011-04-26.

Automatic conversion script
Id: cif_fix_values 1891 2012-01-12 08:04:46Z andrius 
;
_cod_original_sg_symbol_H-M P2(1)/c
_cod_database_code 7053370

loop_
_symmetry_equiv_pos_as_xyz
'x, y, z'
'-x, y+1/2, -z+1/2'
'-x, -y, -z'
'x, -y-1/2, z-1/2'

loop_
_atom_site_label
_atom_site_type_symbol
_atom_site_fract_x
_atom_site_fract_y
_atom_site_fract_z
_atom_site_U_iso_or_equiv
_atom_site_adp_type
_atom_site_occupancy
_atom_site_symmetry_multiplicity
_atom_site_calc_flag
_atom_site_refinement_flags
Cu1 Cu 0.98602(3) 1.000194(14) 0.237666(12) 0.01298(10) Uani 1 1 d .
S1 S 0.28433(7) 0.24509(3) 0.32137(2) 0.01331(13) Uani 1 1 d .
N1 N 0.9067(2) 1.01821(10) 0.14155(8) 0.0141(4) Uani 1 1 d .
C2 C 0.9276(3) 1.08892(12) 0.11219(10) 0.0156(5) Uani 1 1 d .
H2 H 0.9852 1.1310 0.1364 0.019 Uiso 1 1 calc R
C3 C 0.8665(3) 1.10133(12) 0.04713(10) 0.0152(4) Uani 1 1 d .
H3 H 0.8815 1.1515 0.0283 0.018 Uiso 1 1 calc R
C4 C 0.7827(3) 1.03937(13) 0.00967(10) 0.0158(5) Uani 1 1 d .
H4 H 0.7414 1.0469 -0.0343 0.019 Uiso 1 1 calc R
C5 C 0.7622(3) 0.96525(12) 0.03992(10) 0.0133(4) Uani 1 1 d .
C6 C 0.8251(3) 0.95773(12) 0.10608(10) 0.0143(4) Uani 1 1 d .
H6 H 0.8098 0.9086 0.1265 0.017 Uiso 1 1 calc R
N7 N 0.6848(2) 0.89534(10) 0.00880(8) 0.0144(4) Uani 1 1 d .
H7 H 0.6716 0.8543 0.0333 0.017 Uiso 1 1 calc R
C8 C 0.6290(3) 0.88657(12) -0.05640(10) 0.0140(4) Uani 1 1 d .
O9 O 0.6256(2) 0.94320(8) -0.09481(7) 0.0185(3) Uani 1 1 d .
C10 C 0.5725(3) 0.80382(12) -0.07979(10) 0.0139(4) Uani 1 1 d .
C11 C 0.4645(3) 0.79760(13) -0.14003(10) 0.0152(5) Uani 1 1 d .
H11 H 0.4255 0.8439 -0.1629 0.018 Uiso 1 1 calc R
C12 C 0.4149(3) 0.72296(13) -0.16585(10) 0.0177(5) Uani 1 1 d .
H12 H 0.3429 0.7192 -0.2061 0.021 Uiso 1 1 calc R
C13 C 0.4722(3) 0.65380(13) -0.13200(10) 0.0167(5) Uani 1 1 d .
H13 H 0.4390 0.6037 -0.1498 0.020 Uiso 1 1 calc R
C14 C 0.5793(3) 0.65869(12) -0.07137(10) 0.0138(4) Uani 1 1 d .
C15 C 0.6302(3) 0.73406(12) -0.04554(10) 0.0148(4) Uani 1 1 d .
H15 H 0.7027 0.7379 -0.0054 0.018 Uiso 1 1 calc R
C16 C 0.6409(3) 0.58095(12) -0.03922(10) 0.0141(4) Uani 1 1 d .
O17 O 0.6240(2) 0.51775(9) -0.06969(7) 0.0183(3) Uani 1 1 d .
N18 N 0.7165(2) 0.58400(10) 0.02460(8) 0.0139(4) Uani 1 1 d .
H18 H 0.7109 0.6293 0.0445 0.017 Uiso 1 1 calc R
C19 C 0.8029(3) 0.51942(12) 0.06069(10) 0.0136(4) Uani 1 1 d .
C20 C 0.8454(3) 0.44480(12) 0.03489(10) 0.0154(5) Uani 1 1 d .
H20 H 0.8109 0.4329 -0.0089 0.018 Uiso 1 1 calc R
C21 C 0.9399(3) 0.38905(12) 0.07583(10) 0.0153(4) Uani 1 1 d .
H21 H 0.9692 0.3389 0.0596 0.018 Uiso 1 1 calc R
C22 C 0.9909(3) 0.40728(12) 0.14053(10) 0.0151(4) Uani 1 1 d .
H22 H 1.0578 0.3696 0.1671 0.018 Uiso 1 1 calc R
N23 N 0.9466(2) 0.47818(10) 0.16635(8) 0.0134(4) Uani 1 1 d .
C24 C 0.8538(3) 0.53258(12) 0.12679(10) 0.0142(4) Uani 1 1 d .
H24 H 0.8223 0.5815 0.1447 0.017 Uiso 1 1 calc R
O25 O 1.3021(2) 1.04326(10) 0.22457(9) 0.0190(4) Uani 1 1 d .
O26 O 1.0800(3) 0.89076(10) 0.22044(8) 0.0168(3) Uani 1 1 d .
O27 O 0.6780(2) 0.96016(11) 0.25387(8) 0.0192(4) Uani 1 1 d .
O28 O 0.8998(2) 1.11170(10) 0.25636(8) 0.0159(3) Uani 1 1 d .
O29 O 0.2770(3) 0.86171(10) 0.12278(9) 0.0210(4) Uani 1 1 d .
O30 O 0.9089(3) 0.23091(11) 0.43840(8) 0.0236(4) Uani 1 1 d .
O31 O 0.7060(2) 0.11565(11) 0.36031(8) 0.0193(4) Uani 1 1 d .
O32 O 0.3894(2) 0.31859(8) 0.31136(7) 0.0197(3) Uani 1 1 d .
O33 O 0.3867(2) 0.17350(9) 0.30247(7) 0.0191(3) Uani 1 1 d .
O34 O 0.1012(2) 0.24837(8) 0.28065(7) 0.0174(3) Uani 1 1 d .
O35 O 0.2546(2) 0.23881(9) 0.39127(7) 0.0217(4) Uani 1 1 d .
H25A H 1.321(4) 1.0852(18) 0.2437(14) 0.036(8) Uiso 1 1 d .
H25B H 1.322(3) 1.0479(15) 0.1875(14) 0.026(7) Uiso 1 1 d .
H26A H 1.142(4) 0.8875(17) 0.1919(15) 0.042(10) Uiso 1 1 d .
H26B H 1.025(4) 0.8560(17) 0.2217(13) 0.024(9) Uiso 1 1 d .
H27A H 0.587(4) 0.9858(16) 0.2490(14) 0.029(8) Uiso 1 1 d .
H27B H 0.657(3) 0.9157(17) 0.2395(12) 0.024(7) Uiso 1 1 d .
H28A H 0.964(4) 1.1514(18) 0.2629(13) 0.037(9) Uiso 1 1 d .
H28B H 0.845(4) 1.1100(18) 0.2840(15) 0.044(10) Uiso 1 1 d .
H29A H 0.381(4) 0.8487(16) 0.1383(13) 0.027(8) Uiso 1 1 d .
H29B H 0.234(4) 0.8262(18) 0.1052(15) 0.040(10) Uiso 1 1 d .
H30A H 1.006(4) 0.2363(15) 0.4208(14) 0.029(8) Uiso 1 1 d .
H30B H 0.852(4) 0.1959(19) 0.4209(15) 0.045(10) Uiso 1 1 d .
H31A H 0.686(3) 0.0764(17) 0.3752(13) 0.024(8) Uiso 1 1 d .
H31B H 0.603(4) 0.1365(16) 0.3476(13) 0.031(8) Uiso 1 1 d .

loop_
_atom_site_aniso_label
_atom_site_aniso_U_11
_atom_site_aniso_U_22
_atom_site_aniso_U_33
_atom_site_aniso_U_23
_atom_site_aniso_U_13
_atom_site_aniso_U_12
Cu1 0.01864(16) 0.00938(15) 0.01033(16) -0.00040(9) -0.00109(11) 0.00030(10)
S1 0.0161(3) 0.0095(3) 0.0143(3) 0.00007(19) 0.0011(2) 0.0002(2)
N1 0.0159(9) 0.0133(9) 0.0132(9) -0.0002(7) 0.0013(7) 0.0002(7)
C2 0.0170(11) 0.0123(11) 0.0175(11) -0.0012(9) 0.0018(9) -0.0004(9)
C3 0.0174(11) 0.0112(10) 0.0172(11) 0.0027(8) 0.0032(9) 0.0006(8)
C4 0.0172(11) 0.0173(11) 0.0126(11) 0.0012(9) 0.0003(8) 0.0037(9)
C5 0.0123(10) 0.0132(10) 0.0145(11) -0.0001(8) 0.0015(8) 0.0017(8)
C6 0.0172(11) 0.0105(10) 0.0151(11) 0.0026(8) 0.0014(9) 0.0009(8)
N7 0.0203(9) 0.0112(9) 0.0113(9) 0.0008(7) -0.0003(7) -0.0016(7)
C8 0.0130(10) 0.0157(11) 0.0132(11) 0.0005(9) 0.0011(8) 0.0012(8)
O9 0.0263(8) 0.0152(8) 0.0133(8) 0.0025(6) -0.0010(6) 0.0001(6)
C10 0.0137(11) 0.0141(11) 0.0141(11) -0.0013(8) 0.0024(8) -0.0001(8)
C11 0.0161(11) 0.0164(11) 0.0131(11) 0.0032(9) 0.0012(9) 0.0023(9)
C12 0.0194(12) 0.0220(12) 0.0109(11) -0.0005(9) -0.0026(9) -0.0023(9)
C13 0.0170(11) 0.0169(11) 0.0163(11) -0.0027(9) 0.0024(9) -0.0017(9)
C14 0.0133(10) 0.0155(11) 0.0127(10) -0.0002(8) 0.0020(8) 0.0006(9)
C15 0.0140(11) 0.0190(11) 0.0110(10) 0.0004(8) 0.0001(8) 0.0002(9)
C16 0.0131(10) 0.0157(11) 0.0140(11) 0.0007(9) 0.0037(8) -0.0018(8)
O17 0.0220(8) 0.0140(8) 0.0178(8) -0.0027(6) -0.0025(6) -0.0009(6)
N18 0.0177(9) 0.0100(9) 0.0139(9) -0.0012(7) 0.0006(7) 0.0019(7)
C19 0.0134(10) 0.0124(10) 0.0152(11) 0.0031(8) 0.0025(8) -0.0009(8)
C20 0.0168(11) 0.0163(11) 0.0133(11) -0.0010(9) 0.0021(9) -0.0025(9)
C21 0.0165(11) 0.0112(10) 0.0188(11) -0.0022(9) 0.0044(9) -0.0011(9)
C22 0.0149(10) 0.0121(11) 0.0181(11) 0.0008(9) 0.0013(9) -0.0002(9)
N23 0.0153(9) 0.0119(9) 0.0128(9) 0.0001(7) 0.0008(7) -0.0022(7)
C24 0.0167(11) 0.0106(10) 0.0153(11) 0.0000(8) 0.0023(9) -0.0002(9)
O25 0.0264(9) 0.0181(9) 0.0128(9) -0.0028(7) 0.0034(7) -0.0026(7)
O26 0.0212(9) 0.0118(9) 0.0176(9) -0.0012(7) 0.0031(7) -0.0030(7)
O27 0.0203(9) 0.0143(9) 0.0228(9) -0.0015(7) 0.0007(7) -0.0013(8)
O28 0.0200(9) 0.0115(8) 0.0162(9) -0.0014(6) 0.0018(7) -0.0014(7)
O29 0.0224(10) 0.0187(9) 0.0213(9) 0.0014(7) -0.0001(7) 0.0033(8)
O30 0.0242(10) 0.0247(10) 0.0221(9) -0.0007(8) 0.0027(8) -0.0029(8)
O31 0.0201(9) 0.0147(9) 0.0228(9) 0.0050(7) 0.0016(7) 0.0014(7)
O32 0.0206(8) 0.0123(8) 0.0257(9) 0.0022(6) -0.0003(7) -0.0028(6)
O33 0.0208(8) 0.0132(8) 0.0227(8) -0.0030(6) -0.0005(7) 0.0036(6)
O34 0.0167(8) 0.0140(8) 0.0206(8) -0.0005(6) -0.0028(6) 0.0002(6)
O35 0.0278(9) 0.0225(8) 0.0150(8) 0.0011(6) 0.0031(7) 0.0010(7)

loop_
_atom_type_symbol
_atom_type_description
_atom_type_scat_dispersion_real
_atom_type_scat_dispersion_imag
_atom_type_scat_source
C C 0.0033 0.0016 'International Tables Vol C Tables 4.2.6.8 and 6.1.1.4'
H H 0.0000 0.0000 'International Tables Vol C Tables 4.2.6.8 and 6.1.1.4'
N N 0.0061 0.0033 'International Tables Vol C Tables 4.2.6.8 and 6.1.1.4'
O O 0.0106 0.0060 'International Tables Vol C Tables 4.2.6.8 and 6.1.1.4'
S S 0.1246 0.1234 'International Tables Vol C Tables 4.2.6.8 and 6.1.1.4'
Cu Cu 0.3201 1.2651 'International Tables Vol C Tables 4.2.6.8 and 6.1.1.4'

loop_
_geom_angle_atom_site_label_1
_geom_angle_atom_site_label_2
_geom_angle_atom_site_label_3
_geom_angle
_geom_angle_site_symmetry_1
_geom_angle_site_symmetry_3
O26 Cu1 O28 178.07(7) . .
O26 Cu1 N23 87.60(7) . 2_755
O28 Cu1 N23 91.52(7) . 2_755
O26 Cu1 N1 91.54(7) . .
O28 Cu1 N1 89.43(7) . .
N23 Cu1 N1 176.92(7) 2_755 .
O26 Cu1 O27 96.31(7) . .
O28 Cu1 O27 85.34(7) . .
N23 Cu1 O27 86.60(6) 2_755 .
N1 Cu1 O27 90.56(6) . .
O26 Cu1 O25 84.76(7) . .
O28 Cu1 O25 93.56(7) . .
N23 Cu1 O25 91.92(6) 2_755 .
N1 Cu1 O25 90.95(6) . .
O27 Cu1 O25 178.13(6) . .
O32 S1 O33 110.86(9) . 1
O32 S1 O33 110.86(9) . .
O32 S1 O35 109.09(9) . .
O33 S1 O35 109.17(9) 1 .
O33 S1 O35 109.17(9) . .
O32 S1 O34 109.33(8) . .
O33 S1 O34 108.65(8) 1 .
O33 S1 O34 108.65(8) . .
O35 S1 O34 109.73(9) . .
C2 N1 C6 118.53(18) . .
C2 N1 Cu1 122.59(14) . .
C6 N1 Cu1 118.85(14) . .
N1 C2 C3 122.03(19) . .
N1 C2 H2 119.0 . .
C3 C2 H2 119.0 . .
C2 C3 C4 120.20(19) . .
C2 C3 H3 119.9 . .
C4 C3 H3 119.9 . .
C3 C4 C5 117.99(19) . .
C3 C4 H4 121.0 . .
C5 C4 H4 121.0 . .
C6 C5 C4 118.44(19) . .
C6 C5 N7 116.08(18) . .
C4 C5 N7 125.47(19) . .
N1 C6 C5 122.80(19) . .
N1 C6 H6 118.6 . .
C5 C6 H6 118.6 . .
C8 N7 C5 126.36(18) . .
C8 N7 H7 116.8 . .
C5 N7 H7 116.8 . .
O9 C8 N7 122.25(19) . .
O9 C8 C10 120.75(18) . .
N7 C8 C10 117.00(18) . .
C11 C10 C15 119.58(19) . .
C11 C10 C8 117.34(18) . .
C15 C10 C8 123.01(18) . .
C12 C11 C10 120.30(19) . .
C12 C11 H11 119.9 . .
C10 C11 H11 119.9 . .
C11 C12 C13 120.17(19) . .
C11 C12 H12 119.9 . .
C13 C12 H12 119.9 . .
C12 C13 C14 120.5(2) . .
C12 C13 H13 119.8 . .
C14 C13 H13 119.8 . .
C15 C14 C13 119.33(19) . .
C15 C14 C16 123.66(18) . .
C13 C14 C16 116.94(18) . .
C14 C15 C10 120.16(19) . .
C14 C15 H15 119.9 . .
C10 C15 H15 119.9 . .
O17 C16 N18 122.11(19) . .
O17 C16 C14 120.47(18) . .
N18 C16 C14 117.42(18) . .
C16 N18 C19 125.75(18) . .
C16 N18 H18 117.1 . .
C19 N18 H18 117.1 . .
C24 C19 C20 117.86(19) . .
C24 C19 N18 116.78(18) . .
C20 C19 N18 125.33(19) . .
C21 C20 C19 118.57(19) . .
C21 C20 H20 120.7 . .
C19 C20 H20 120.7 . .
C22 C21 C20 120.29(19) . .
C22 C21 H21 119.9 . .
C20 C21 H21 119.9 . .
N23 C22 C21 121.68(19) . .
N23 C22 H22 119.2 . .
C21 C22 H22 119.2 . .
C24 N23 C22 118.28(18) . .
C24 N23 Cu1 121.45(14) . 2_745
C22 N23 Cu1 120.25(14) . 2_745
N23 C24 C19 123.26(19) . .
N23 C24 H24 118.4 . .
C19 C24 H24 118.4 . .
Cu1 O25 H25A 108.3(19) . .
Cu1 O25 H25B 113.8(18) . .
H25A O25 H25B 110(3) . .
Cu1 O26 H26A 116(2) . .
Cu1 O26 H26B 123(2) . .
H26A O26 H26B 110(3) . .
Cu1 O27 H27A 127.8(19) . .
Cu1 O27 H27B 110.2(18) . .
H27A O27 H27B 110(3) . .
Cu1 O28 H28A 127(2) . .
Cu1 O28 H28B 109(2) . .
H28A O28 H28B 105(3) . .
H29A O29 H29B 107(3) . .
H30A O30 H30B 108(3) . .
H31A O31 H31B 107(3) . .

loop_
_geom_bond_atom_site_label_1
_geom_bond_atom_site_label_2
_geom_bond_distance
_geom_bond_site_symmetry_2
Cu1 O26 1.9860(16) .
Cu1 O28 2.0050(16) .
Cu1 N23 2.0147(17) 2_755
Cu1 N1 2.0197(17) .
Cu1 O27 2.3730(17) .
Cu1 O25 2.4278(16) .
S1 O32 1.4631(15) .
S1 O33 1.4739(15) 1
S1 O33 1.4739(15) .
S1 O35 1.4802(16) .
S1 O34 1.4839(15) .
N1 C2 1.337(3) .
N1 C6 1.340(3) .
C2 C3 1.378(3) .
C2 H2 0.9300 .
C3 C4 1.385(3) .
C3 H3 0.9300 .
C4 C5 1.395(3) .
C4 H4 0.9300 .
C5 C6 1.392(3) .
C5 N7 1.412(3) .
C6 H6 0.9300 .
N7 C8 1.365(3) .
N7 H7 0.8600 .
C8 O9 1.228(2) .
C8 C10 1.499(3) .
C10 C11 1.394(3) .
C10 C15 1.396(3) .
C11 C12 1.381(3) .
C11 H11 0.9300 .
C12 C13 1.383(3) .
C12 H12 0.9300 .
C13 C14 1.395(3) .
C13 H13 0.9300 .
C14 C15 1.394(3) .
C14 C16 1.497(3) .
C15 H15 0.9300 .
C16 O17 1.223(2) .
C16 N18 1.366(3) .
N18 C19 1.411(3) .
N18 H18 0.8600 .
C19 C24 1.387(3) .
C19 C20 1.396(3) .
C20 C21 1.381(3) .
C20 H20 0.9300 .
C21 C22 1.375(3) .
C21 H21 0.9300 .
C22 N23 1.345(3) .
C22 H22 0.9300 .
N23 C24 1.344(3) .
N23 Cu1 2.0148(17) 2_745
C24 H24 0.9300 .
O25 H25A 0.81(3) .
O25 H25B 0.80(3) .
O26 H26A 0.78(3) .
O26 H26B 0.70(3) .
O27 H27A 0.78(3) .
O27 H27B 0.80(3) .
O28 H28A 0.81(3) .
O28 H28B 0.73(3) .
O29 H29A 0.81(3) .
O29 H29B 0.74(3) .
O30 H30A 0.83(3) .
O30 H30B 0.78(3) .
O31 H31A 0.74(3) .
O31 H31B 0.84(3) .

loop_
_geom_hbond_atom_site_label_D
_geom_hbond_atom_site_label_H
_geom_hbond_atom_site_label_A
_geom_hbond_distance_DH
_geom_hbond_distance_HA
_geom_hbond_distance_DA
_geom_hbond_angle_DHA
_geom_hbond_site_symmetry_A
N7 H7 O35 0.86 2.49 3.315(2) 161.4 2_655
N18 H18 O35 0.86 2.25 3.095(2) 168.9 2_655
O25 H25A O33 0.81(3) 1.93(3) 2.723(2) 169(3) 1_665
O25 H25B O9 0.80(3) 1.99(3) 2.783(2) 179(3) 3_775
O26 H26A O29 0.78(3) 1.86(3) 2.626(2) 170(3) 1_655
O26 H26B O34 0.70(3) 2.01(3) 2.701(2) 172(3) 2_655
O27 H27A O25 0.78(3) 2.27(3) 3.039(3) 171(3) 1_455
O27 H27B O32 0.80(3) 1.93(3) 2.726(2) 169(2) 2_655
O28 H28A O34 0.81(3) 1.90(3) 2.712(2) 176(3) 1_665
O28 H28B O31 0.73(3) 1.95(3) 2.677(2) 175(3) 1_565
O29 H29A O32 0.81(3) 1.92(3) 2.722(2) 171(3) 2_655
O29 H29B O30 0.74(3) 2.04(3) 2.781(3) 174(3) 2_655
O30 H30A O35 0.83(3) 1.95(3) 2.770(3) 171(3) 1_655
O30 H30B O31 0.78(3) 2.04(3) 2.806(3) 170(3) 1
O31 H31A O17 0.74(3) 2.01(3) 2.743(2) 169(3) 4_566
O31 H31B O33 0.84(3) 1.83(3) 2.651(2) 168(3) 1
